data_4123548
loop_
_publ_author_name
'Tao, Zhong-Lin'
'Li, Xing-Han'
'Han, Zhi-Yong'
'Gong, Liu-Zhu'

_publ_section_title
;
 Diastereoselective carbonyl allylation with simple olefins enabled by
 palladium complex-catalyzed C-h oxidative borylation.
;
_journal_issue 12
_journal_name_full 'Journal of the American Chemical Society'
_journal_page_first 4054
_journal_page_last 4057
_journal_paper_doi 10.1021/jacs.5b00507
_journal_volume 137
_journal_year 2015
_chemical_formula_sum 'C24 H21 N O2'
_chemical_formula_weight 355.42
_chemical_name_systematic
; 
 ? 
;
_space_group_crystal_system triclinic
_space_group_IT_number 2
_space_group_name_Hall '-P 1'
_space_group_name_H-M_alt 'P -1'
_symmetry_space_group_name_Hall '-P 1'
_symmetry_space_group_name_H-M 'P -1'
_atom_sites_solution_hydrogens geom
_audit_creation_method SHELXL-2014
_cell_angle_alpha 97.165(5)
_cell_angle_beta 104.869(4)
_cell_angle_gamma 94.914(4)
_cell_formula_units_Z 2
_cell_length_a 9.069(2)
_cell_length_b 9.142(2)
_cell_length_c 11.705(3)
_cell_measurement_reflns_used 1241
_cell_measurement_temperature 133(2)
_cell_measurement_theta_max 52.651
_cell_measurement_theta_min 4.683
_cell_volume 923.6(4)
_computing_cell_refinement 'Bruker SAINT'
_computing_data_collection 'Bruker APEX2'
_computing_data_reduction 'Bruker SAINT'
_computing_molecular_graphics 'Bruker SHELXTL'
_computing_publication_material 'Bruker SHELXTL'
_computing_structure_refinement 'SHELXL-2014 (Sheldrick, 2014)'
_computing_structure_solution 'SHELXS-97 (Sheldrick, 2008)'
_diffrn_ambient_temperature 133(2)
_diffrn_measured_fraction_theta_full 0.999
_diffrn_measured_fraction_theta_max 0.999
_diffrn_measurement_device_type 'Bruker APEX-II CCD'
_diffrn_measurement_method '\f and \w scans'
_diffrn_radiation_type MoK\a
_diffrn_radiation_wavelength 0.71073
_diffrn_reflns_av_R_equivalents 0.0350
_diffrn_reflns_av_unetI/netI 0.0587
_diffrn_reflns_Laue_measured_fraction_full 0.999
_diffrn_reflns_Laue_measured_fraction_max 0.999
_diffrn_reflns_limit_h_max 9
_diffrn_reflns_limit_h_min -11
_diffrn_reflns_limit_k_max 11
_diffrn_reflns_limit_k_min -11
_diffrn_reflns_limit_l_max 14
_diffrn_reflns_limit_l_min -14
_diffrn_reflns_number 6743
_diffrn_reflns_point_group_measured_fraction_full 0.999
_diffrn_reflns_point_group_measured_fraction_max 0.999
_diffrn_reflns_theta_full 25.242
_diffrn_reflns_theta_max 26.000
_diffrn_reflns_theta_min 1.821
_exptl_absorpt_coefficient_mu 0.081
_exptl_absorpt_correction_T_max 0.7456
_exptl_absorpt_correction_T_min 0.4356
_exptl_absorpt_correction_type multi-scan
_exptl_absorpt_process_details sadabs
_exptl_crystal_colour colorless
_exptl_crystal_density_diffrn 1.278
_exptl_crystal_description prismatic
_exptl_crystal_F_000 376
_exptl_crystal_size_max 0.254
_exptl_crystal_size_mid 0.123
_exptl_crystal_size_min 0.056
_refine_diff_density_max 0.227
_refine_diff_density_min -0.197
_refine_diff_density_rms 0.043
_refine_ls_extinction_coef 0.014(3)
_refine_ls_extinction_expression Fc^*^=kFc[1+0.001xFc^2^\l^3^/sin(2\q)]^-1/4^
_refine_ls_extinction_method SHELXL
_refine_ls_goodness_of_fit_ref 1.010
_refine_ls_hydrogen_treatment constr
_refine_ls_matrix_type full
_refine_ls_number_parameters 246
_refine_ls_number_reflns 3626
_refine_ls_number_restraints 0
_refine_ls_restrained_S_all 1.010
_refine_ls_R_factor_all 0.0743
_refine_ls_R_factor_gt 0.0465
_refine_ls_shift/su_max 0.000
_refine_ls_shift/su_mean 0.000
_refine_ls_structure_factor_coef Fsqd
_refine_ls_weighting_details 'w=1/[\s^2^(Fo^2^)+(0.0523P)^2^] where P=(Fo^2^+2Fc^2^)/3'
_refine_ls_weighting_scheme calc
_refine_ls_wR_factor_gt 0.1008
_refine_ls_wR_factor_ref 0.1145
_reflns_Friedel_coverage 0.000
_reflns_number_gt 2512
_reflns_number_total 3626
_reflns_threshold_expression 'I > 2\s(I)'
_cod_data_source_file ja5b00507_si_002.cif
_cod_data_source_block DM14787
_cod_database_code 4123548
_shelx_space_group_comment
; 
The symmetry employed for this shelxl refinement is uniquely defined 
by the following loop, which should always be used as a source of 
symmetry information in preference to the above space-group names. 
They are only intended as comments. 
;
_shelxl_version_number 2014-3

loop_
_space_group_symop_operation_xyz
'x, y, z'
'-x, -y, -z'

loop_
_atom_site_label
_atom_site_type_symbol
_atom_site_fract_x
_atom_site_fract_y
_atom_site_fract_z
_atom_site_U_iso_or_equiv
_atom_site_adp_type
_atom_site_occupancy
_atom_site_site_symmetry_order
_atom_site_calc_flag
_atom_site_refinement_flags_posn
_atom_site_refinement_flags_adp
N1 N -0.08502(17) 0.61292(16) 0.36346(13) 0.0238(4) Uani 1 1 d . .
O1 O -0.14738(15) 0.84476(13) 0.41455(11) 0.0288(3) Uani 1 1 d . .
O2 O 0.18661(15) 0.86070(13) 0.54482(11) 0.0278(3) Uani 1 1 d . .
H2 H 0.1662 0.9477 0.5602 0.042 Uiso 1 1 calc R U
C1 C -0.0533(2) 0.76174(19) 0.39972(15) 0.0228(4) Uani 1 1 d . .
C2 C 0.1203(2) 0.80622(19) 0.42130(15) 0.0230(4) Uani 1 1 d . .
C3 C 0.1756(2) 0.65882(19) 0.39216(15) 0.0228(4) Uani 1 1 d . .
C4 C 0.0500(2) 0.54887(19) 0.36032(16) 0.0239(4) Uani 1 1 d . .
C5 C 0.0652(2) 0.4004(2) 0.33461(17) 0.0287(5) Uani 1 1 d . .
H5 H -0.0212 0.3264 0.3143 0.034 Uiso 1 1 calc R U
C6 C 0.2116(2) 0.3637(2) 0.33957(17) 0.0317(5) Uani 1 1 d . .
H6 H 0.2256 0.2624 0.3219 0.038 Uiso 1 1 calc R U
C7 C 0.3373(2) 0.4710(2) 0.36962(17) 0.0305(5) Uani 1 1 d . .
H7 H 0.4363 0.4429 0.3717 0.037 Uiso 1 1 calc R U
C8 C 0.3202(2) 0.6207(2) 0.39702(16) 0.0274(4) Uani 1 1 d . .
H8 H 0.4068 0.6947 0.4186 0.033 Uiso 1 1 calc R U
C9 C -0.2365(2) 0.5297(2) 0.33978(17) 0.0277(4) Uani 1 1 d . .
H9A H -0.3102 0.5991 0.3539 0.033 Uiso 1 1 calc R U
H9B H -0.2324 0.4577 0.3967 0.033 Uiso 1 1 calc R U
C10 C -0.2943(2) 0.44702(19) 0.21398(17) 0.0270(4) Uani 1 1 d . .
C11 C -0.3673(2) 0.3032(2) 0.1951(2) 0.0367(5) Uani 1 1 d . .
H11 H -0.3768 0.2563 0.2613 0.044 Uiso 1 1 calc R U
C12 C -0.4263(2) 0.2282(2) 0.0804(2) 0.0454(6) Uani 1 1 d . .
H12 H -0.4782 0.1303 0.0678 0.054 Uiso 1 1 calc R U
C13 C -0.4106(2) 0.2939(3) -0.0158(2) 0.0464(6) Uani 1 1 d . .
H13 H -0.4511 0.2415 -0.0947 0.056 Uiso 1 1 calc R U
C14 C -0.3354(2) 0.4368(2) 0.00228(19) 0.0410(6) Uani 1 1 d . .
H14 H -0.3238 0.4822 -0.0641 0.049 Uiso 1 1 calc R U
C15 C -0.2775(2) 0.5130(2) 0.11696(17) 0.0316(5) Uani 1 1 d . .
H15 H -0.2261 0.6110 0.1294 0.038 Uiso 1 1 calc R U
C16 C 0.1466(2) 0.92653(19) 0.34292(16) 0.0242(4) Uani 1 1 d . .
H16 H 0.1054 1.0163 0.3749 0.029 Uiso 1 1 calc R U
C17 C 0.3153(2) 0.9719(2) 0.36309(18) 0.0303(5) Uani 1 1 d . .
H17 H 0.3758 0.9872 0.4439 0.036 Uiso 1 1 calc R U
C18 C 0.3896(2) 0.9932(2) 0.2827(2) 0.0369(5) Uani 1 1 d . .
H18A H 0.3354 0.9797 0.2004 0.044 Uiso 1 1 calc R U
H18B H 0.4975 1.0221 0.3069 0.044 Uiso 1 1 calc R U
C19 C 0.0528(2) 0.88438(19) 0.21389(16) 0.0237(4) Uani 1 1 d . .
C20 C 0.0849(2) 0.7714(2) 0.13556(17) 0.0280(4) Uani 1 1 d . .
H20 H 0.1697 0.7186 0.1626 0.034 Uiso 1 1 calc R U
C21 C -0.0057(2) 0.7353(2) 0.01879(17) 0.0322(5) Uani 1 1 d . .
H21 H 0.0174 0.6583 -0.0339 0.039 Uiso 1 1 calc R U
C22 C -0.1294(2) 0.8108(2) -0.02107(18) 0.0343(5) Uani 1 1 d . .
H22 H -0.1924 0.7849 -0.1009 0.041 Uiso 1 1 calc R U
C23 C -0.1618(2) 0.9235(2) 0.05430(18) 0.0328(5) Uani 1 1 d . .
H23 H -0.2461 0.9766 0.0262 0.039 Uiso 1 1 calc R U
C24 C -0.0716(2) 0.9598(2) 0.17140(17) 0.0281(4) Uani 1 1 d . .
H24 H -0.0952 1.0373 0.2233 0.034 Uiso 1 1 calc R U

loop_
_atom_site_aniso_label
_atom_site_aniso_U_11
_atom_site_aniso_U_22
_atom_site_aniso_U_33
_atom_site_aniso_U_23
_atom_site_aniso_U_13
_atom_site_aniso_U_12
N1 0.0258(9) 0.0205(8) 0.0245(8) 0.0035(7) 0.0066(6) -0.0004(6)
O1 0.0317(8) 0.0242(7) 0.0316(8) 0.0041(6) 0.0103(6) 0.0048(6)
O2 0.0372(8) 0.0223(7) 0.0209(7) 0.0022(5) 0.0029(6) 0.0032(6)
C1 0.0295(11) 0.0210(9) 0.0175(9) 0.0051(7) 0.0051(8) 0.0024(8)
C2 0.0271(10) 0.0206(9) 0.0199(9) 0.0033(7) 0.0041(8) 0.0013(8)
C3 0.0300(11) 0.0199(9) 0.0180(9) 0.0056(7) 0.0048(7) 0.0022(8)
C4 0.0287(11) 0.0241(9) 0.0191(9) 0.0055(8) 0.0057(8) 0.0033(8)
C5 0.0362(12) 0.0204(9) 0.0276(11) 0.0048(8) 0.0058(8) 0.0005(8)
C6 0.0442(13) 0.0253(10) 0.0263(11) 0.0060(8) 0.0082(9) 0.0097(9)
C7 0.0335(12) 0.0333(11) 0.0276(11) 0.0094(9) 0.0087(8) 0.0116(9)
C8 0.0294(11) 0.0270(10) 0.0255(10) 0.0081(8) 0.0054(8) 0.0021(8)
C9 0.0266(11) 0.0266(10) 0.0305(11) 0.0069(8) 0.0096(8) -0.0022(8)
C10 0.0233(10) 0.0226(10) 0.0333(11) 0.0017(8) 0.0061(8) 0.0022(8)
C11 0.0308(12) 0.0296(11) 0.0473(14) 0.0024(10) 0.0093(10) -0.0001(9)
C12 0.0326(13) 0.0323(12) 0.0623(17) -0.0128(12) 0.0085(11) -0.0027(10)
C13 0.0340(13) 0.0534(15) 0.0399(14) -0.0197(12) -0.0002(10) 0.0113(11)
C14 0.0400(13) 0.0511(14) 0.0309(12) 0.0032(10) 0.0064(9) 0.0139(11)
C15 0.0292(11) 0.0314(11) 0.0321(11) 0.0035(9) 0.0055(9) 0.0031(9)
C16 0.0286(11) 0.0188(9) 0.0250(10) 0.0057(8) 0.0063(8) 0.0017(8)
C17 0.0283(11) 0.0240(10) 0.0350(12) 0.0083(9) 0.0018(9) -0.0005(8)
C18 0.0324(12) 0.0346(11) 0.0454(13) 0.0135(10) 0.0111(10) 0.0006(9)
C19 0.0265(10) 0.0208(9) 0.0249(10) 0.0081(8) 0.0081(8) -0.0009(8)
C20 0.0301(11) 0.0287(10) 0.0274(10) 0.0090(8) 0.0093(8) 0.0045(8)
C21 0.0411(12) 0.0319(11) 0.0253(11) 0.0055(9) 0.0123(9) 0.0026(9)
C22 0.0369(12) 0.0410(12) 0.0218(10) 0.0091(9) 0.0020(8) -0.0004(10)
C23 0.0303(11) 0.0351(11) 0.0334(12) 0.0122(9) 0.0055(9) 0.0050(9)
C24 0.0300(11) 0.0261(10) 0.0298(11) 0.0074(8) 0.0091(8) 0.0043(8)

loop_
_atom_type_symbol
_atom_type_description
_atom_type_scat_dispersion_real
_atom_type_scat_dispersion_imag
_atom_type_scat_source
C C 0.0033 0.0016 'International Tables Vol C Tables 4.2.6.8 and 6.1.1.4'
H H 0.0000 0.0000 'International Tables Vol C Tables 4.2.6.8 and 6.1.1.4'
N N 0.0061 0.0033 'International Tables Vol C Tables 4.2.6.8 and 6.1.1.4'
O O 0.0106 0.0060 'International Tables Vol C Tables 4.2.6.8 and 6.1.1.4'

loop_
_geom_angle_atom_site_label_1
_geom_angle_atom_site_label_2
_geom_angle_atom_site_label_3
_geom_angle
C1 N1 C4 110.89(15)
C1 N1 C9 124.31(15)
C4 N1 C9 124.65(15)
C2 O2 H2 109.5
O1 C1 N1 125.12(17)
O1 C1 C2 126.28(15)
N1 C1 C2 108.59(15)
O2 C2 C3 108.59(14)
O2 C2 C1 109.06(14)
C3 C2 C1 102.06(13)
O2 C2 C16 110.89(14)
C3 C2 C16 116.22(15)
C1 C2 C16 109.53(14)
C8 C3 C4 119.85(17)
C8 C3 C2 131.62(16)
C4 C3 C2 108.47(16)
C5 C4 C3 122.22(18)
C5 C4 N1 127.79(17)
C3 C4 N1 109.95(15)
C4 C5 C6 117.29(18)
C4 C5 H5 121.4
C6 C5 H5 121.4
C7 C6 C5 121.45(18)
C7 C6 H6 119.3
C5 C6 H6 119.3
C6 C7 C8 120.52(19)
C6 C7 H7 119.7
C8 C7 H7 119.7
C3 C8 C7 118.66(18)
C3 C8 H8 120.7
C7 C8 H8 120.7
N1 C9 C10 113.02(15)
N1 C9 H9A 109.0
C10 C9 H9A 109.0
N1 C9 H9B 109.0
C10 C9 H9B 109.0
H9A C9 H9B 107.8
C11 C10 C15 119.49(18)
C11 C10 C9 119.31(18)
C15 C10 C9 121.19(16)
C12 C11 C10 120.1(2)
C12 C11 H11 119.9
C10 C11 H11 119.9
C13 C12 C11 120.4(2)
C13 C12 H12 119.8
C11 C12 H12 119.8
C12 C13 C14 119.9(2)
C12 C13 H13 120.0
C14 C13 H13 120.0
C15 C14 C13 119.9(2)
C15 C14 H14 120.1
C13 C14 H14 120.1
C14 C15 C10 120.18(19)
C14 C15 H15 119.9
C10 C15 H15 119.9
C17 C16 C19 116.21(16)
C17 C16 C2 110.35(15)
C19 C16 C2 112.49(14)
C17 C16 H16 105.6
C19 C16 H16 105.6
C2 C16 H16 105.6
C18 C17 C16 127.95(19)
C18 C17 H17 116.0
C16 C17 H17 116.0
C17 C18 H18A 120.0
C17 C18 H18B 120.0
H18A C18 H18B 120.0
C24 C19 C20 118.20(17)
C24 C19 C16 118.99(16)
C20 C19 C16 122.80(17)
C21 C20 C19 120.70(18)
C21 C20 H20 119.7
C19 C20 H20 119.7
C22 C21 C20 120.04(19)
C22 C21 H21 120.0
C20 C21 H21 120.0
C23 C22 C21 120.13(18)
C23 C22 H22 119.9
C21 C22 H22 119.9
C22 C23 C24 119.98(19)
C22 C23 H23 120.0
C24 C23 H23 120.0
C23 C24 C19 120.94(18)
C23 C24 H24 119.5
C19 C24 H24 119.5

loop_
_geom_bond_atom_site_label_1
_geom_bond_atom_site_label_2
_geom_bond_distance
N1 C1 1.356(2)
N1 C4 1.409(2)
N1 C9 1.455(2)
O1 C1 1.220(2)
O2 C2 1.422(2)
O2 H2 0.8400
C1 C2 1.539(3)
C2 C3 1.508(2)
C2 C16 1.558(2)
C3 C8 1.375(3)
C3 C4 1.392(2)
C4 C5 1.379(2)
C5 C6 1.386(3)
C5 H5 0.9500
C6 C7 1.379(3)
C6 H6 0.9500
C7 C8 1.397(3)
C7 H7 0.9500
C8 H8 0.9500
C9 C10 1.507(3)
C9 H9A 0.9900
C9 H9B 0.9900
C10 C11 1.385(3)
C10 C15 1.386(3)
C11 C12 1.377(3)
C11 H11 0.9500
C12 C13 1.374(3)
C12 H12 0.9500
C13 C14 1.385(3)
C13 H13 0.9500
C14 C15 1.380(3)
C14 H14 0.9500
C15 H15 0.9500
C16 C17 1.500(3)
C16 C19 1.514(2)
C16 H16 1.0000
C17 C18 1.314(3)
C17 H17 0.9500
C18 H18A 0.9500
C18 H18B 0.9500
C19 C24 1.387(3)
C19 C20 1.395(3)
C20 C21 1.384(3)
C20 H20 0.9500
C21 C22 1.377(3)
C21 H21 0.9500
C22 C23 1.373(3)
C22 H22 0.9500
C23 C24 1.387(3)
C23 H23 0.9500
C24 H24 0.9500

loop_
_geom_hbond_atom_site_label_D
_geom_hbond_atom_site_label_H
_geom_hbond_atom_site_label_A
_geom_hbond_distance_DH
_geom_hbond_distance_HA
_geom_hbond_distance_DA
_geom_hbond_angle_DHA
_geom_hbond_site_symmetry_A
C16 H16 O1 1.00 2.55 3.307(2) 132.7 2_576
O2 H2 O1 0.84 1.91 2.7450(18) 170.7 2_576

loop_
_geom_torsion_atom_site_label_1
_geom_torsion_atom_site_label_2
_geom_torsion_atom_site_label_3
_geom_torsion_atom_site_label_4
_geom_torsion
C4 N1 C1 O1 -177.39(17)
C9 N1 C1 O1 -1.7(3)
C4 N1 C1 C2 1.36(19)
C9 N1 C1 C2 177.09(15)
O1 C1 C2 O2 63.5(2)
N1 C1 C2 O2 -115.24(15)
O1 C1 C2 C3 178.24(17)
N1 C1 C2 C3 -0.49(18)
O1 C1 C2 C16 -58.0(2)
N1 C1 C2 C16 123.24(15)
O2 C2 C3 C8 -62.6(3)
C1 C2 C3 C8 -177.69(19)
C16 C2 C3 C8 63.2(3)
O2 C2 C3 C4 114.56(16)
C1 C2 C3 C4 -0.54(18)
C16 C2 C3 C4 -119.64(17)
C8 C3 C4 C5 1.0(3)
C2 C3 C4 C5 -176.59(17)
C8 C3 C4 N1 178.92(16)
C2 C3 C4 N1 1.4(2)
C1 N1 C4 C5 176.06(18)
C9 N1 C4 C5 0.3(3)
C1 N1 C4 C3 -1.8(2)
C9 N1 C4 C3 -177.47(16)
C3 C4 C5 C6 -1.1(3)
N1 C4 C5 C6 -178.67(17)
C4 C5 C6 C7 0.4(3)
C5 C6 C7 C8 0.5(3)
C4 C3 C8 C7 0.0(3)
C2 C3 C8 C7 176.84(18)
C6 C7 C8 C3 -0.7(3)
C1 N1 C9 C10 121.74(18)
C4 N1 C9 C10 -63.1(2)
N1 C9 C10 C11 137.73(18)
N1 C9 C10 C15 -43.2(2)
C15 C10 C11 C12 -1.7(3)
C9 C10 C11 C12 177.39(18)
C10 C11 C12 C13 1.3(3)
C11 C12 C13 C14 -0.2(3)
C12 C13 C14 C15 -0.4(3)
C13 C14 C15 C10 0.0(3)
C11 C10 C15 C14 1.0(3)
C9 C10 C15 C14 -178.04(18)
O2 C2 C16 C17 59.34(19)
C3 C2 C16 C17 -65.29(19)
C1 C2 C16 C17 179.76(14)
O2 C2 C16 C19 -169.10(15)
C3 C2 C16 C19 66.3(2)
C1 C2 C16 C19 -48.69(19)
C19 C16 C17 C18 7.0(3)
C2 C16 C17 C18 136.6(2)
C17 C16 C19 C24 -123.14(18)
C2 C16 C19 C24 108.31(19)
C17 C16 C19 C20 57.6(2)
C2 C16 C19 C20 -71.0(2)
C24 C19 C20 C21 -0.3(3)
C16 C19 C20 C21 178.97(17)
C19 C20 C21 C22 -0.2(3)
C20 C21 C22 C23 0.9(3)
C21 C22 C23 C24 -1.1(3)
C22 C23 C24 C19 0.5(3)
C20 C19 C24 C23 0.1(3)
C16 C19 C24 C23 -179.15(17)
